data_5910138
loop_
_publ_author_name
'Zou, X. D.'
'Hovmoller, S.'
'Parras, M.'
'Gonzalez-Calbet, J. M.'
'Vallet-Regi, M.'
'Grenier, J. C.'

_publ_section_title
;
 The complex perovskite-related superstructure Ba~2~Fe~2~O~5~ solved by
 HREM and CIP
;
_journal_issue 1
_journal_name_full 'Acta Crystallographica Section A'
_journal_page_first 27
_journal_page_last 35
_journal_paper_doi 10.1107/S0108767392007979
_journal_volume 49
_journal_year 1993
_chemical_formula_structural Ba2Fe2O5
_chemical_formula_sum 'Ba2 Fe2 O5'
_chemical_name_systematic 'Barium ferrite'
_space_group_IT_number 14
_symmetry_cell_setting monoclinic
_symmetry_Int_Tables_number 14
_symmetry_space_group_name_Hall '-P 2ybc'
_symmetry_space_group_name_H-M 'P 1 21/c 1'
_audit_creation_date 01-15-06
_audit_update_record 'created by Girish Upreti, Portland State University'
_cell_angle_alpha 90
_cell_angle_beta 98.74(1)
_cell_angle_gamma 90
_cell_formula_units_Z 14
_cell_length_a 6.969(1)
_cell_length_b 11.724(1)
_cell_length_c 23.431(5)
_cell_volume 1892.189
_cod_original_sg_symbol_H-M 'P 21/c'
_cod_database_code 5910138

loop_
_symmetry_equiv_pos_as_xyz
x,y,z
-x,y+1/2,-z+1/2
-x,-y,-z
x,-y+1/2,z+1/2

loop_
_atom_site_fract_x
_atom_site_fract_y
_atom_site_fract_z
_atom_site_label
0.3571 0.1250 0.0357 Ba1
0.7857 0.1250 0.1786 Ba2
0.2143 0.1250 0.3214 Ba3
0.6429 0.1250 0.4643 Ba4
0.0714 0.1250 0.6071 Ba5
0.5000 0.1250 0.7500 Ba6
0.9286 0.1250 0.8929 Ba7
0.8571 0.1250 0.0357 Fe1
0.2857 0.1250 0.1786 Fe2
0.7143 0.1250 0.3214 Fe3
0.1429 0.1250 0.4643 Fe4
0.5714 0.1250 0.6071 Fe5
0.0000 0.1250 0.7500 Fe6
0.4286 0.1250 0.8929 Fe7
0.0000 0.0000 0.0000 O1
0.0000 0.2500 0.0000 O2
0.7143 0.0000 0.0714 O3
0.7143 0.2500 0.0714 O4
0.0714 0.1250 0.1071 O5
0.4286 0.0000 0.1429 O6
0.4286 0.2500 0.1429 O7
0.1429 0.0000 0.2143 O8
0.1429 0.2500 0.2143 O9
0.5000 0.1250 0.2500 O10
0.8571 0.0000 0.2857 O11
0.5714 0.0000 0.3571 O12
0.5714 0.2500 0.3571 O13
0.2857 0.0000 0.4286 O14
0.2857 0.2500 0.4286 O15
0.3571 0.1250 0.5357 O16
0.2143 0.1250 0.8214 O17
0.6429 0.1250 0.9643 O18
